data_4125548
loop_
_publ_author_name
'Wu, Yilei'
'Krzyaniak, Matthew D.'
'Stoddart, J. Fraser'
'Wasielewski, Michael R.'

_publ_section_title
;
 Spin Frustration in the Triradical Trianion of a Naphthalenediimide
 Molecular Triangle.
;
_journal_issue 8
_journal_name_full 'Journal of the American Chemical Society'
_journal_page_first 2948
_journal_page_last 2951
_journal_paper_doi 10.1021/jacs.7b00515
_journal_volume 139
_journal_year 2017
_chemical_absolute_configuration ad
_chemical_formula_moiety 'C60 H42 N6 O12, 3(C10 H10 Co), 8(C2 H3 N)'
_chemical_formula_sum 'C106 H96 Co3 N14 O12'
_chemical_formula_weight 1934.75
_chemical_name_systematic
;
 ?
;
_space_group_crystal_system monoclinic
_space_group_IT_number 4
_space_group_name_Hall 'P 2yb'
_space_group_name_H-M_alt 'P 1 21 1'
_symmetry_space_group_name_Hall 'P 2yb'
_symmetry_space_group_name_H-M 'P 1 21 1'
_atom_sites_solution_hydrogens geom
_atom_sites_solution_primary direct
_audit_creation_date 2014-12-17
_audit_creation_method
;
Olex2 1.2
(compiled 2014.11.28 svn.r3106 for OlexSys, GUI svn.r4959)
;
_cell_angle_alpha 90
_cell_angle_beta 104.753(6)
_cell_angle_gamma 90
_cell_formula_units_Z 2
_cell_length_a 12.489(3)
_cell_length_b 27.457(5)
_cell_length_c 14.100(2)
_cell_measurement_reflns_used 9992
_cell_measurement_temperature 100(2)
_cell_measurement_theta_max 65.145
_cell_measurement_theta_min 3.232
_cell_volume 4675.6(16)
_computing_cell_refinement 'SAINT V7.23A (Bruker, 2005)'
_computing_data_collection 'APEX2 V2.1-4 (Bruker, 2007)'
_computing_data_reduction 'Bruker SAINT'
_computing_molecular_graphics 'Olex2 (Dolomanov et al., 2009)'
_computing_publication_material 'Olex2 (Dolomanov et al., 2009)'
_computing_structure_refinement 'ShelXL (Sheldrick, 2008)'
_computing_structure_solution 'ShelXT (Sheldrick, 2008)'
_diffrn_ambient_temperature 100.01
_diffrn_detector_area_resol_mean 8
_diffrn_measured_fraction_theta_full 0.934
_diffrn_measured_fraction_theta_max 0.998
_diffrn_measurement_device_type 'Bruker Kappa APEX CCD area detector'
_diffrn_measurement_method '\w and \f scans'
_diffrn_radiation_monochromator 'MX optics'
_diffrn_radiation_type CuK\a
_diffrn_radiation_wavelength 1.54178
_diffrn_reflns_av_R_equivalents 0.0321
_diffrn_reflns_av_unetI/netI 0.0377
_diffrn_reflns_Laue_measured_fraction_full 0.934
_diffrn_reflns_Laue_measured_fraction_max 0.998
_diffrn_reflns_limit_h_max 14
_diffrn_reflns_limit_h_min -12
_diffrn_reflns_limit_k_max 32
_diffrn_reflns_limit_k_min -32
_diffrn_reflns_limit_l_max 16
_diffrn_reflns_limit_l_min -16
_diffrn_reflns_number 35421
_diffrn_reflns_point_group_measured_fraction_full 0.922
_diffrn_reflns_point_group_measured_fraction_max 0.986
_diffrn_reflns_theta_full 67.679
_diffrn_reflns_theta_max 64.666
_diffrn_reflns_theta_min 3.219
_diffrn_source microsource
_exptl_absorpt_coefficient_mu 4.699
_exptl_absorpt_correction_T_max 0.7526
_exptl_absorpt_correction_T_min 0.5633
_exptl_absorpt_correction_type multi-scan
_exptl_absorpt_process_details
;
SADABS-2014/5 (Bruker,2014/5) was used for absorption correction.
wR2(int) was 0.0738 before and 0.0407 after correction.
The Ratio of minimum to maximum transmission is 0.7485.
The \l/2 correction factor is 0.00150.
;
_exptl_crystal_colour black
_exptl_crystal_density_diffrn 1.374
_exptl_crystal_description block
_exptl_crystal_F_000 2014
_exptl_crystal_size_max 0.361
_exptl_crystal_size_mid 0.093
_exptl_crystal_size_min 0.087
_refine_diff_density_max 0.664
_refine_diff_density_min -0.251
_refine_diff_density_rms 0.052
_refine_ls_abs_structure_details
;
 Flack x determined using 6602 quotients [(I+)-(I-)]/[(I+)+(I-)]
 (Parsons and Flack (2004), Acta Cryst. A60, s61).
;
_refine_ls_abs_structure_Flack -0.0169(12)
_refine_ls_extinction_method none
_refine_ls_goodness_of_fit_ref 1.024
_refine_ls_hydrogen_treatment constr
_refine_ls_matrix_type full
_refine_ls_number_parameters 1223
_refine_ls_number_reflns 15584
_refine_ls_number_restraints 1
_refine_ls_restrained_S_all 1.024
_refine_ls_R_factor_all 0.0370
_refine_ls_R_factor_gt 0.0341
_refine_ls_shift/su_max 0.001
_refine_ls_shift/su_mean 0.000
_refine_ls_structure_factor_coef Fsqd
_refine_ls_weighting_details 'w=1/[\s^2^(Fo^2^)+(0.0563P)^2^+1.2603P] where P=(Fo^2^+2Fc^2^)/3'
_refine_ls_weighting_scheme calc
_refine_ls_wR_factor_gt 0.0881
_refine_ls_wR_factor_ref 0.0899
_reflns_Friedel_coverage 0.931
_reflns_Friedel_fraction_full 0.910
_reflns_Friedel_fraction_max 0.974
_reflns_number_gt 14765
_reflns_number_total 15584
_reflns_threshold_expression 'I > 2\s(I)'
_cod_data_source_file ja7b00515_si_002.cif
_cod_data_source_block cx0197
_cod_depositor_comments 'Adding full bibliography for 4125548.cif.'
_cod_database_code 4125548
_shelxl_version_number 2013-4
_shelx_space_group_comment
;
The symmetry employed for this shelxl refinement is uniquely defined
by the following loop, which should always be used as a source of
symmetry information in preference to the above space-group names.
They are only intended as comments.
;
_shelx_estimated_absorpt_t_max 0.685
_shelx_estimated_absorpt_t_min 0.282
_olex2_refinement_description
;
1. Fixed Uiso
 At 1.2 times of:
  All C(H) groups, All C(H,H) groups
 At 1.5 times of:
  All C(H,H,H) groups
2.a Ternary CH refined with riding coordinates:
 C15(H15), C20(H20), C35(H35), C40(H40), C55(H55), C60(H60)
2.b Secondary CH2 refined with riding coordinates:
 C16(H16A,H16B), C17(H17A,H17B), C18(H18A,H18B), C19(H19A,H19B), C36(H36A,
 H36B), C37(H37A,H37B), C38(H38A,H38B), C39(H39A,H39B), C56(H56A,H56B),
 C57(H57A,H57B), C58(H58A,H58B), C59(H59A,H59B)
2.c Me refined with riding coordinates:
 C74(H74A,H74B,H74C)
2.d Aromatic/amide H refined with riding coordinates:
 C3(H3), C4(H4), C9(H9), C10(H10), C23(H23), C24(H24), C29(H29), C30(H30),
 C43(H43), C44(H44), C49(H49), C50(H50), C77(H77), C78(H78), C79(H79), C80(H80),
  C81(H81), C82(H82), C83(H83), C84(H84), C85(H85), C86(H86), C87(H87),
 C88(H88), C89(H89), C90(H90), C91(H91), C92(H92), C93(H93), C94(H94), C95(H95),
  C96(H96), C97(H97), C98(H98), C99(H99), C100(H100), C101(H101), C102(H102),
 C103(H103), C104(H104), C105(H105), C106(H106)
2.e Idealised Me refined as rotating group:
 C62(H62A,H62B,H62C), C64(H64A,H64B,H64C), C66(H66A,H66B,H66C), C68(H68A,H68B,
 H68C), C70(H70A,H70B,H70C), C72(H72A,H72B,H72C), C76(H76A,H76B,H76C)
;
_olex2_date_sample_data_collection 12/16/2014
_olex2_date_sample_submission 12/16/2014
_olex2_submission_original_sample_id cx0197
_olex2_submission_special_instructions 'No special instructions were received'

loop_
_space_group_symop_operation_xyz
'x, y, z'
'-x, y+1/2, -z'

loop_
_atom_site_label
_atom_site_type_symbol
_atom_site_fract_x
_atom_site_fract_y
_atom_site_fract_z
_atom_site_U_iso_or_equiv
_atom_site_adp_type
_atom_site_occupancy
_atom_site_site_symmetry_order
_atom_site_calc_flag
_atom_site_refinement_flags_posn
O1 O 0.7294(2) 0.61593(10) 0.8154(2) 0.0257(6) Uani 1 1 d .
O2 O 0.7883(2) 0.36111(9) 0.79277(19) 0.0219(5) Uani 1 1 d .
O3 O 1.1421(2) 0.38152(10) 0.7649(2) 0.0299(6) Uani 1 1 d .
O4 O 1.0757(2) 0.63633(10) 0.7661(2) 0.0248(6) Uani 1 1 d .
O5 O 1.0062(2) 0.31997(10) 0.55672(18) 0.0217(5) Uani 1 1 d .
O6 O 0.7863(2) 0.44840(10) 0.11792(18) 0.0223(6) Uani 1 1 d .
O7 O 0.44432(19) 0.44890(10) 0.18241(18) 0.0213(5) Uani 1 1 d .
O8 O 0.6582(2) 0.30909(11) 0.60621(18) 0.0247(6) Uani 1 1 d .
O9 O 0.7293(2) 0.56378(10) 0.11389(18) 0.0207(5) Uani 1 1 d .
O10 O 0.9970(2) 0.68864(10) 0.54643(18) 0.0222(6) Uani 1 1 d .
O11 O 0.6719(2) 0.69161(10) 0.64039(18) 0.0224(6) Uani 1 1 d .
O12 O 0.4066(2) 0.56426(11) 0.2109(2) 0.0278(6) Uani 1 1 d .
N1 N 0.8989(2) 0.62658(11) 0.7821(2) 0.0169(6) Uani 1 1 d .
N2 N 0.9586(2) 0.37146(11) 0.7621(2) 0.0170(6) Uani 1 1 d .
N3 N 0.8347(2) 0.31915(11) 0.5879(2) 0.0163(6) Uani 1 1 d .
N4 N 0.6176(2) 0.45330(11) 0.1554(2) 0.0161(6) Uani 1 1 d .
N5 N 0.5724(2) 0.55720(11) 0.1696(2) 0.0166(6) Uani 1 1 d .
N6 N 0.8389(2) 0.68363(11) 0.6008(2) 0.0169(6) Uani 1 1 d .
C1 C 0.8102(3) 0.59729(13) 0.7953(3) 0.0180(7) Uani 1 1 d .
C2 C 0.8219(3) 0.54459(14) 0.7855(3) 0.0180(7) Uani 1 1 d .
C3 C 0.7345(3) 0.51325(14) 0.7926(3) 0.0230(8) Uani 1 1 d .
H3 H 0.6670 0.5267 0.7999 0.028 Uiso 1 1 calc R
C4 C 0.7460(3) 0.46320(14) 0.7891(3) 0.0226(8) Uani 1 1 d .
H4 H 0.6864 0.4427 0.7940 0.027 Uiso 1 1 calc R
C5 C 0.8459(3) 0.44235(14) 0.7784(3) 0.0179(7) Uani 1 1 d .
C6 C 0.8595(3) 0.38935(13) 0.7790(2) 0.0170(7) Uani 1 1 d .
C7 C 1.0529(3) 0.40048(14) 0.7646(3) 0.0196(8) Uani 1 1 d .
C8 C 1.0382(3) 0.45330(14) 0.7665(3) 0.0181(7) Uani 1 1 d .
C9 C 1.1272(3) 0.48446(14) 0.7660(3) 0.0217(8) Uani 1 1 d .
H9 H 1.1969 0.4710 0.7646 0.026 Uiso 1 1 calc R
C10 C 1.1146(3) 0.53440(14) 0.7674(3) 0.0195(8) Uani 1 1 d .
H10 H 1.1755 0.5550 0.7666 0.023 Uiso 1 1 calc R
C11 C 1.0120(3) 0.55511(13) 0.7701(2) 0.0167(7) Uani 1 1 d .
C12 C 1.0006(3) 0.60831(14) 0.7724(2) 0.0181(7) Uani 1 1 d .
C13 C 0.9226(3) 0.52484(14) 0.7743(2) 0.0161(7) Uani 1 1 d .
C14 C 0.9353(3) 0.47272(14) 0.7716(2) 0.0171(7) Uani 1 1 d .
C15 C 0.9743(3) 0.31803(13) 0.7532(2) 0.0177(7) Uani 1 1 d .
H15 H 1.0410 0.3137 0.7270 0.021 Uiso 1 1 calc R
C16 C 0.9996(3) 0.29200(14) 0.8529(3) 0.0238(8) Uani 1 1 d .
H16A H 1.0608 0.3089 0.8999 0.029 Uiso 1 1 calc R
H16B H 0.9334 0.2929 0.8795 0.029 Uiso 1 1 calc R
C17 C 1.0321(4) 0.23910(15) 0.8405(3) 0.0290(9) Uani 1 1 d .
H17A H 1.1022 0.2384 0.8200 0.035 Uiso 1 1 calc R
H17B H 1.0445 0.2220 0.9042 0.035 Uiso 1 1 calc R
C18 C 0.9424(4) 0.21276(15) 0.7644(3) 0.0308(9) Uani 1 1 d .
H18A H 0.8752 0.2098 0.7890 0.037 Uiso 1 1 calc R
H18B H 0.9683 0.1795 0.7546 0.037 Uiso 1 1 calc R
C19 C 0.9130(3) 0.23977(13) 0.6655(3) 0.0237(8) Uani 1 1 d .
H19A H 0.9778 0.2402 0.6371 0.028 Uiso 1 1 calc R
H19B H 0.8515 0.2228 0.6189 0.028 Uiso 1 1 calc R
C20 C 0.8784(3) 0.29209(13) 0.6817(2) 0.0177(7) Uani 1 1 d .
H20 H 0.8165 0.2898 0.7146 0.021 Uiso 1 1 calc R
C21 C 0.9075(3) 0.33125(13) 0.5302(3) 0.0166(7) Uani 1 1 d .
C22 C 0.8600(3) 0.35745(13) 0.4385(3) 0.0170(7) Uani 1 1 d .
C23 C 0.9246(3) 0.36602(13) 0.3714(3) 0.0168(7) Uani 1 1 d .
H23 H 0.9988 0.3545 0.3857 0.020 Uiso 1 1 calc R
C24 C 0.8812(3) 0.39094(13) 0.2854(3) 0.0182(7) Uani 1 1 d .
H24 H 0.9252 0.3959 0.2404 0.022 Uiso 1 1 calc R
C25 C 0.7716(3) 0.40931(13) 0.2634(3) 0.0157(7) Uani 1 1 d .
C26 C 0.7296(3) 0.43802(13) 0.1746(3) 0.0177(7) Uani 1 1 d .
C27 C 0.5439(3) 0.43939(13) 0.2115(3) 0.0180(7) Uani 1 1 d .
C28 C 0.5913(3) 0.41373(13) 0.3037(3) 0.0177(7) Uani 1 1 d .
C29 C 0.5236(3) 0.40102(14) 0.3655(3) 0.0211(8) Uani 1 1 d .
H29 H 0.4481 0.4106 0.3491 0.025 Uiso 1 1 calc R
C30 C 0.5662(3) 0.37463(14) 0.4501(3) 0.0206(8) Uani 1 1 d .
H30 H 0.5193 0.3662 0.4910 0.025 Uiso 1 1 calc R
C31 C 0.6779(3) 0.36008(13) 0.4764(3) 0.0177(7) Uani 1 1 d .
C32 C 0.7193(3) 0.32817(13) 0.5607(2) 0.0173(7) Uani 1 1 d .
C33 C 0.7488(3) 0.37277(13) 0.4163(2) 0.0162(7) Uani 1 1 d .
C34 C 0.7034(3) 0.39971(13) 0.3275(3) 0.0160(7) Uani 1 1 d .
C35 C 0.5753(3) 0.48259(13) 0.0642(2) 0.0174(7) Uani 1 1 d .
H35 H 0.6410 0.4927 0.0406 0.021 Uiso 1 1 calc R
C36 C 0.4999(3) 0.45233(14) -0.0183(3) 0.0206(8) Uani 1 1 d .
H36A H 0.5390 0.4223 -0.0294 0.025 Uiso 1 1 calc R
H36B H 0.4322 0.4426 0.0012 0.025 Uiso 1 1 calc R
C37 C 0.4681(3) 0.48227(14) -0.1131(3) 0.0215(8) Uani 1 1 d .
H37A H 0.5351 0.4888 -0.1363 0.026 Uiso 1 1 calc R
H37B H 0.4159 0.4633 -0.1645 0.026 Uiso 1 1 calc R
C38 C 0.4141(3) 0.53059(14) -0.0970(3) 0.0215(8) Uani 1 1 d .
H38A H 0.3427 0.5240 -0.0812 0.026 Uiso 1 1 calc R
H38B H 0.3987 0.5500 -0.1582 0.026 Uiso 1 1 calc R
C39 C 0.4887(3) 0.56002(14) -0.0136(3) 0.0202(7) Uani 1 1 d .
H39A H 0.4509 0.5905 -0.0034 0.024 Uiso 1 1 calc R
H39B H 0.5584 0.5687 -0.0308 0.024 Uiso 1 1 calc R
C40 C 0.5144(3) 0.52955(13) 0.0805(3) 0.0182(7) Uani 1 1 d .
H40 H 0.4415 0.5192 0.0911 0.022 Uiso 1 1 calc R
C41 C 0.6828(3) 0.57194(13) 0.1798(3) 0.0166(7) Uani 1 1 d .
C42 C 0.7377(3) 0.59708(13) 0.2706(2) 0.0163(7) Uani 1 1 d .
C43 C 0.8479(3) 0.61277(14) 0.2860(3) 0.0179(7) Uani 1 1 d .
H43 H 0.8870 0.6062 0.2378 0.021 Uiso 1 1 calc R
C44 C 0.9002(3) 0.63759(13) 0.3703(3) 0.0180(7) Uani 1 1 d .
H44 H 0.9746 0.6480 0.3791 0.022 Uiso 1 1 calc R
C45 C 0.8448(3) 0.64762(13) 0.4432(2) 0.0149(7) Uani 1 1 d .
C46 C 0.9008(3) 0.67448(13) 0.5317(3) 0.0173(7) Uani 1 1 d .
C47 C 0.7241(3) 0.67483(13) 0.5839(3) 0.0179(7) Uani 1 1 d .
C48 C 0.6720(3) 0.64562(13) 0.4978(3) 0.0176(7) Uani 1 1 d .
C49 C 0.5587(3) 0.63317(14) 0.4792(3) 0.0205(8) Uani 1 1 d .
H49 H 0.5182 0.6418 0.5254 0.025 Uiso 1 1 calc R
C50 C 0.5065(3) 0.60862(15) 0.3947(3) 0.0217(8) Uani 1 1 d .
H50 H 0.4304 0.6004 0.3834 0.026 Uiso 1 1 calc R
C51 C 0.5651(3) 0.59551(13) 0.3243(3) 0.0182(7) Uani 1 1 d .
C52 C 0.5076(3) 0.57167(14) 0.2334(3) 0.0187(7) Uani 1 1 d .
C53 C 0.6787(3) 0.60745(13) 0.3415(2) 0.0157(7) Uani 1 1 d .
C54 C 0.7326(3) 0.63300(13) 0.4297(3) 0.0151(7) Uani 1 1 d .
C55 C 0.8996(3) 0.70722(14) 0.6942(2) 0.0195(7) Uani 1 1 d .
H55 H 0.9802 0.7055 0.6965 0.023 Uiso 1 1 calc R
C56 C 0.8704(4) 0.76151(14) 0.6981(3) 0.0252(8) Uani 1 1 d .
H56A H 0.8814 0.7784 0.6392 0.030 Uiso 1 1 calc R
H56B H 0.7916 0.7650 0.6987 0.030 Uiso 1 1 calc R
C57 C 0.9443(4) 0.78467(15) 0.7907(3) 0.0297(9) Uani 1 1 d .
H57A H 0.9232 0.8192 0.7945 0.036 Uiso 1 1 calc R
H57B H 1.0224 0.7836 0.7871 0.036 Uiso 1 1 calc R
C58 C 0.9332(4) 0.75774(15) 0.8832(3) 0.0293(9) Uani 1 1 d .
H58A H 0.9842 0.7725 0.9416 0.035 Uiso 1 1 calc R
H58B H 0.8567 0.7615 0.8901 0.035 Uiso 1 1 calc R
C59 C 0.9598(3) 0.70352(14) 0.8786(3) 0.0240(8) Uani 1 1 d .
H59A H 0.9489 0.6868 0.9376 0.029 Uiso 1 1 calc R
H59B H 1.0383 0.6995 0.8774 0.029 Uiso 1 1 calc R
C60 C 0.8839(3) 0.68039(13) 0.7857(2) 0.0177(7) Uani 1 1 d .
H60 H 0.8058 0.6862 0.7888 0.021 Uiso 1 1 calc R
Co1 Co 0.39296(5) 0.30413(2) 0.69136(4) 0.02131(14) Uani 1 1 d .
C77 C 0.5410(3) 0.32967(17) 0.7747(3) 0.0333(10) Uani 1 1 d .
H77 H 0.6128 0.3186 0.7737 0.040 Uiso 1 1 calc R
C78 C 0.4807(4) 0.36738(17) 0.7162(3) 0.0349(10) Uani 1 1 d .
H78 H 0.5047 0.3859 0.6685 0.042 Uiso 1 1 calc R
C79 C 0.3781(4) 0.37277(16) 0.7409(3) 0.0313(9) Uani 1 1 d .
H79 H 0.3218 0.3957 0.7131 0.038 Uiso 1 1 calc R
C80 C 0.3743(3) 0.33809(17) 0.8140(3) 0.0295(9) Uani 1 1 d .
H80 H 0.3147 0.3335 0.8436 0.035 Uiso 1 1 calc R
C81 C 0.4748(3) 0.31130(17) 0.8354(3) 0.0309(9) Uani 1 1 d .
H81 H 0.4944 0.2857 0.8820 0.037 Uiso 1 1 calc R
C82 C 0.4263(3) 0.25671(15) 0.5916(3) 0.0279(9) Uani 1 1 d .
H82 H 0.4969 0.2511 0.5798 0.033 Uiso 1 1 calc R
C83 C 0.3475(3) 0.29168(16) 0.5431(3) 0.0302(9) Uani 1 1 d .
H83 H 0.3562 0.3135 0.4932 0.036 Uiso 1 1 calc R
C84 C 0.2531(3) 0.28847(17) 0.5819(3) 0.0354(11) Uani 1 1 d .
H84 H 0.1878 0.3076 0.5630 0.043 Uiso 1 1 calc R
C85 C 0.2747(4) 0.25155(18) 0.6539(3) 0.0385(11) Uani 1 1 d .
H85 H 0.2258 0.2416 0.6920 0.046 Uiso 1 1 calc R
C86 C 0.3819(4) 0.23164(16) 0.6602(3) 0.0334(10) Uani 1 1 d .
H86 H 0.4169 0.2062 0.7027 0.040 Uiso 1 1 calc R
Co2 Co 0.37680(5) 0.70913(2) 0.72393(4) 0.01944(14) Uani 1 1 d .
C87 C 0.5033(4) 0.6639(2) 0.7846(5) 0.0521(16) Uani 1 1 d .
H87 H 0.5743 0.6636 0.7716 0.063 Uiso 1 1 calc R
C88 C 0.4109(5) 0.63709(17) 0.7351(4) 0.0470(13) Uani 1 1 d .
H88 H 0.4073 0.6154 0.6819 0.056 Uiso 1 1 calc R
C89 C 0.3245(4) 0.6479(2) 0.7783(5) 0.0578(18) Uani 1 1 d .
H89 H 0.2521 0.6344 0.7591 0.069 Uiso 1 1 calc R
C90 C 0.3604(6) 0.6809(3) 0.8523(5) 0.068(2) Uani 1 1 d .
H90 H 0.3177 0.6941 0.8929 0.081 Uiso 1 1 calc R
C91 C 0.4716(6) 0.6916(2) 0.8576(4) 0.066(2) Uani 1 1 d .
H91 H 0.5174 0.7135 0.9023 0.079 Uiso 1 1 calc R
C92 C 0.4353(4) 0.75477(16) 0.6349(3) 0.0336(10) Uani 1 1 d .
H92 H 0.5079 0.7546 0.6252 0.040 Uiso 1 1 calc R
C93 C 0.3431(4) 0.72819(16) 0.5791(3) 0.0316(9) Uani 1 1 d .
H93 H 0.3433 0.7073 0.5254 0.038 Uiso 1 1 calc R
C94 C 0.2502(3) 0.73816(16) 0.6171(3) 0.0331(10) Uani 1 1 d .
H94 H 0.1778 0.7251 0.5936 0.040 Uiso 1 1 calc R
C95 C 0.2855(4) 0.77142(16) 0.6971(4) 0.0347(10) Uani 1 1 d .
H95 H 0.2407 0.7844 0.7363 0.042 Uiso 1 1 calc R
C96 C 0.4004(4) 0.78169(15) 0.7077(4) 0.0374(11) Uani 1 1 d .
H96 H 0.4453 0.8027 0.7550 0.045 Uiso 1 1 calc R
Co3 Co 0.08966(5) 0.52404(2) 0.14631(4) 0.02081(14) Uani 1 1 d .
C97 C -0.0152(5) 0.5104(2) 0.0135(3) 0.0592(17) Uani 1 1 d .
H97 H -0.0639 0.4833 -0.0020 0.071 Uiso 1 1 calc R
C98 C 0.0959(6) 0.5123(3) 0.0057(3) 0.068(2) Uani 1 1 d .
H98 H 0.1355 0.4869 -0.0161 0.081 Uiso 1 1 calc R
C99 C 0.1361(5) 0.5591(3) 0.0366(4) 0.0618(18) Uani 1 1 d .
H99 H 0.2084 0.5707 0.0392 0.074 Uiso 1 1 calc R
C100 C 0.0548(5) 0.5853(2) 0.0623(4) 0.0489(13) Uani 1 1 d .
H100 H 0.0615 0.6179 0.0856 0.059 Uiso 1 1 calc R
C101 C -0.0400(4) 0.5563(2) 0.0487(3) 0.0421(12) Uani 1 1 d .
H101 H -0.1085 0.5656 0.0608 0.051 Uiso 1 1 calc R
C102 C 0.0385(3) 0.49137(16) 0.2568(3) 0.0272(9) Uani 1 1 d .
H102 H -0.0357 0.4831 0.2554 0.033 Uiso 1 1 calc R
C103 C 0.1158(3) 0.46120(16) 0.2261(3) 0.0285(9) Uani 1 1 d .
H103 H 0.1022 0.4290 0.2014 0.034 Uiso 1 1 calc R
C104 C 0.2172(3) 0.48739(17) 0.2384(3) 0.0284(9) Uani 1 1 d .
H104 H 0.2825 0.4760 0.2228 0.034 Uiso 1 1 calc R
C105 C 0.2021(3) 0.53398(17) 0.2785(3) 0.0307(10) Uani 1 1 d .
H105 H 0.2561 0.5591 0.2946 0.037 Uiso 1 1 calc R
C106 C 0.0923(3) 0.53631(16) 0.2904(3) 0.0270(9) Uani 1 1 d .
H106 H 0.0605 0.5631 0.3160 0.032 Uiso 1 1 calc R
N7 N 0.3441(3) 0.51126(17) 0.6468(3) 0.0436(10) Uani 1 1 d .
C61 C 0.4024(4) 0.50546(18) 0.5993(4) 0.0387(11) Uani 1 1 d .
C62 C 0.4802(7) 0.4977(3) 0.5396(8) 0.101(3) Uani 1 1 d .
H62A H 0.5047 0.5293 0.5203 0.151 Uiso 1 1 calc GR
H62B H 0.4439 0.4792 0.4807 0.151 Uiso 1 1 calc GR
H62C H 0.5443 0.4795 0.5774 0.151 Uiso 1 1 calc GR
N8 N 0.9130(3) 0.50847(16) 0.4372(3) 0.0458(10) Uani 1 1 d .
C63 C 0.8386(4) 0.50518(17) 0.4700(3) 0.0321(9) Uani 1 1 d .
C64 C 0.7441(4) 0.50110(18) 0.5113(3) 0.0358(10) Uani 1 1 d .
H64A H 0.6830 0.4852 0.4639 0.054 Uiso 1 1 calc GR
H64B H 0.7210 0.5337 0.5265 0.054 Uiso 1 1 calc GR
H64C H 0.7644 0.4817 0.5715 0.054 Uiso 1 1 calc GR
N9 N 0.3624(6) 0.2934(2) 0.0535(5) 0.0836(19) Uani 1 1 d .
C65 C 0.3193(5) 0.3286(3) 0.0537(5) 0.0636(16) Uani 1 1 d .
C66 C 0.2515(5) 0.3756(3) 0.0390(6) 0.071(2) Uani 1 1 d .
H66A H 0.2369 0.3859 -0.0296 0.107 Uiso 1 1 calc GR
H66B H 0.2931 0.4012 0.0814 0.107 Uiso 1 1 calc GR
H66C H 0.1812 0.3700 0.0560 0.107 Uiso 1 1 calc GR
N10 N 0.2797(4) 0.4039(2) 0.4474(4) 0.0641(15) Uani 1 1 d .
C67 C 0.2127(4) 0.41654(17) 0.4826(3) 0.0359(10) Uani 1 1 d .
C68 C 0.1284(4) 0.43234(17) 0.5292(3) 0.0329(10) Uani 1 1 d .
H68A H 0.0668 0.4469 0.4800 0.049 Uiso 1 1 calc GR
H68B H 0.1596 0.4565 0.5797 0.049 Uiso 1 1 calc GR
H68C H 0.1014 0.4043 0.5594 0.049 Uiso 1 1 calc GR
N11 N 0.9844(4) 0.38555(17) 0.0287(3) 0.0504(11) Uani 1 1 d .
C69 C 0.8971(4) 0.36898(18) 0.0225(4) 0.0407(11) Uani 1 1 d .
C70 C 0.7888(4) 0.3469(2) 0.0144(4) 0.0431(11) Uani 1 1 d .
H70A H 0.7335 0.3629 -0.0383 0.065 Uiso 1 1 calc GR
H70B H 0.7682 0.3509 0.0766 0.065 Uiso 1 1 calc GR
H70C H 0.7919 0.3122 -0.0004 0.065 Uiso 1 1 calc GR
N12 N 0.5752(4) 0.68371(17) 0.1156(3) 0.0476(11) Uani 1 1 d .
C71 C 0.6435(4) 0.67741(16) 0.0751(3) 0.0336(10) Uani 1 1 d .
C72 C 0.7285(3) 0.66882(17) 0.0228(3) 0.0344(10) Uani 1 1 d .
H72A H 0.7025 0.6442 -0.0281 0.052 Uiso 1 1 calc GR
H72B H 0.7964 0.6573 0.0689 0.052 Uiso 1 1 calc GR
H72C H 0.7439 0.6992 -0.0077 0.052 Uiso 1 1 calc GR
N13 N 0.2448(5) 0.7223(2) 0.0404(4) 0.0692(15) Uani 1 1 d .
C73 C 0.2878(4) 0.7042(2) 0.1134(4) 0.0480(12) Uani 1 1 d .
C74 C 0.3396(5) 0.6818(3) 0.2071(6) 0.086(3) Uani 1 1 d .
H74A H 0.3045 0.6503 0.2119 0.130 Uiso 1 1 calc R
H74B H 0.3306 0.7031 0.2603 0.130 Uiso 1 1 calc R
H74C H 0.4186 0.6770 0.2123 0.130 Uiso 1 1 calc R
N14 N 0.2463(3) 0.62810(16) 0.4416(3) 0.0450(10) Uani 1 1 d .
C75 C 0.1945(3) 0.61045(17) 0.4890(3) 0.0314(10) Uani 1 1 d .
C76 C 0.1283(4) 0.58758(18) 0.5480(3) 0.0348(10) Uani 1 1 d .
H76A H 0.0621 0.5730 0.5047 0.052 Uiso 1 1 calc GR
H76B H 0.1063 0.6122 0.5897 0.052 Uiso 1 1 calc GR
H76C H 0.1721 0.5622 0.5892 0.052 Uiso 1 1 calc GR

loop_
_atom_site_aniso_label
_atom_site_aniso_U_11
_atom_site_aniso_U_22
_atom_site_aniso_U_33
_atom_site_aniso_U_23
_atom_site_aniso_U_13
_atom_site_aniso_U_12
O1 0.0214(13) 0.0200(13) 0.0384(15) 0.0002(12) 0.0127(11) 0.0030(11)
O2 0.0211(12) 0.0174(13) 0.0289(14) -0.0009(11) 0.0097(11) -0.0011(10)
O3 0.0182(13) 0.0236(14) 0.0491(18) -0.0005(13) 0.0111(12) 0.0041(11)
O4 0.0219(13) 0.0220(14) 0.0310(15) -0.0010(11) 0.0075(11) -0.0049(11)
O5 0.0186(13) 0.0272(14) 0.0199(12) 0.0047(11) 0.0057(10) 0.0047(11)
O6 0.0196(12) 0.0293(15) 0.0195(12) 0.0066(11) 0.0079(10) 0.0030(11)
O7 0.0132(12) 0.0279(14) 0.0222(13) 0.0050(11) 0.0035(10) 0.0019(10)
O8 0.0231(12) 0.0338(15) 0.0186(12) 0.0037(12) 0.0082(10) -0.0057(12)
O9 0.0184(12) 0.0278(14) 0.0166(12) -0.0044(11) 0.0059(10) -0.0049(11)
O10 0.0186(13) 0.0287(14) 0.0188(12) -0.0054(11) 0.0039(10) -0.0082(11)
O11 0.0221(12) 0.0285(14) 0.0172(12) -0.0037(11) 0.0061(10) 0.0039(11)
O12 0.0125(12) 0.0412(17) 0.0293(14) -0.0124(13) 0.0044(11) -0.0057(11)
N1 0.0176(14) 0.0172(15) 0.0151(14) 0.0002(12) 0.0026(12) -0.0014(12)
N2 0.0183(14) 0.0155(15) 0.0169(14) -0.0001(12) 0.0037(12) 0.0017(12)
N3 0.0189(14) 0.0173(15) 0.0130(14) 0.0004(12) 0.0047(12) -0.0004(12)
N4 0.0135(13) 0.0201(15) 0.0145(14) 0.0019(12) 0.0032(11) 0.0008(12)
N5 0.0140(13) 0.0193(15) 0.0150(14) -0.0014(12) 0.0009(11) -0.0013(12)
N6 0.0200(14) 0.0167(15) 0.0138(14) -0.0019(12) 0.0040(12) -0.0002(12)
C1 0.0179(17) 0.0191(18) 0.0160(16) -0.0001(14) 0.0025(14) 0.0001(14)
C2 0.0186(17) 0.0183(17) 0.0189(17) 0.0020(14) 0.0080(14) 0.0003(14)
C3 0.0174(17) 0.022(2) 0.031(2) -0.0021(15) 0.0089(15) -0.0007(14)
C4 0.0186(17) 0.0192(19) 0.031(2) 0.0015(16) 0.0092(15) -0.0030(15)
C5 0.0169(16) 0.0180(18) 0.0181(17) -0.0012(14) 0.0032(14) -0.0008(14)
C6 0.0169(17) 0.0201(18) 0.0130(16) 0.0006(14) 0.0022(13) 0.0016(15)
C7 0.0169(17) 0.0223(19) 0.0196(18) 0.0001(15) 0.0045(14) 0.0013(15)
C8 0.0166(16) 0.0212(19) 0.0154(16) 0.0009(14) 0.0020(13) 0.0023(14)
C9 0.0176(17) 0.025(2) 0.0222(18) 0.0011(16) 0.0040(15) 0.0009(15)
C10 0.0155(16) 0.022(2) 0.0203(17) 0.0000(14) 0.0041(14) -0.0044(14)
C11 0.0159(16) 0.0208(19) 0.0124(16) 0.0003(14) 0.0018(13) -0.0017(14)
C12 0.0174(17) 0.0215(18) 0.0139(16) -0.0023(14) 0.0011(13) -0.0027(15)
C13 0.0170(16) 0.0182(17) 0.0122(15) 0.0004(14) 0.0023(13) -0.0003(14)
C14 0.0175(17) 0.0209(18) 0.0128(16) -0.0025(13) 0.0036(13) -0.0023(14)
C15 0.0212(17) 0.0159(18) 0.0158(17) 0.0006(14) 0.0046(14) 0.0040(14)
C16 0.0298(19) 0.025(2) 0.0161(17) 0.0049(15) 0.0044(15) 0.0082(16)
C17 0.042(2) 0.030(2) 0.0178(18) 0.0100(16) 0.0118(17) 0.0152(18)
C18 0.052(3) 0.0176(19) 0.029(2) 0.0066(17) 0.0217(19) 0.0093(19)
C19 0.037(2) 0.0140(18) 0.0214(18) 0.0018(15) 0.0097(16) 0.0017(16)
C20 0.0243(18) 0.0171(18) 0.0130(16) 0.0029(14) 0.0070(14) 0.0001(15)
C21 0.0199(18) 0.0160(17) 0.0140(16) 0.0005(14) 0.0043(14) -0.0014(14)
C22 0.0199(17) 0.0163(17) 0.0147(16) -0.0006(14) 0.0042(14) -0.0010(14)
C23 0.0155(16) 0.0182(17) 0.0165(16) 0.0002(14) 0.0039(13) -0.0002(14)
C24 0.0171(17) 0.0187(17) 0.0199(18) 0.0001(14) 0.0068(14) -0.0013(14)
C25 0.0152(16) 0.0172(17) 0.0143(16) -0.0001(14) 0.0032(13) -0.0013(13)
C26 0.0162(16) 0.0191(18) 0.0172(17) -0.0023(14) 0.0033(14) -0.0023(14)
C27 0.0156(17) 0.0200(18) 0.0170(17) -0.0021(14) 0.0017(14) -0.0006(14)
C28 0.0169(17) 0.0191(18) 0.0169(17) -0.0012(14) 0.0039(14) 0.0001(14)
C29 0.0172(17) 0.027(2) 0.0203(18) -0.0015(15) 0.0069(14) 0.0013(15)
C30 0.0198(17) 0.027(2) 0.0183(18) -0.0023(15) 0.0106(14) -0.0035(15)
C31 0.0184(17) 0.0193(18) 0.0156(17) -0.0035(14) 0.0048(14) -0.0028(14)
C32 0.0198(17) 0.0184(17) 0.0142(16) -0.0044(14) 0.0054(14) -0.0050(14)
C33 0.0185(17) 0.0149(17) 0.0144(16) -0.0025(14) 0.0030(14) -0.0030(14)
C34 0.0168(16) 0.0164(17) 0.0146(17) -0.0018(14) 0.0037(13) -0.0013(14)
C35 0.0175(16) 0.0199(18) 0.0131(16) 0.0005(14) 0.0006(14) -0.0004(14)
C36 0.0232(18) 0.0198(19) 0.0167(18) -0.0018(15) 0.0013(15) 0.0000(15)
C37 0.0211(18) 0.0249(19) 0.0159(17) -0.0040(16) 0.0000(14) -0.0036(15)
C38 0.0216(17) 0.024(2) 0.0147(16) 0.0026(15) -0.0042(14) 0.0004(15)
C39 0.0228(17) 0.0169(17) 0.0174(18) -0.0001(15) -0.0014(14) -0.0002(15)
C40 0.0144(15) 0.0197(18) 0.0184(17) -0.0043(15) 0.0002(13) -0.0005(14)
C41 0.0147(16) 0.0167(17) 0.0167(17) 0.0014(14) 0.0007(14) -0.0009(14)
C42 0.0161(16) 0.0181(17) 0.0134(16) -0.0004(14) 0.0014(13) 0.0006(14)
C43 0.0161(16) 0.0219(18) 0.0161(17) 0.0004(14) 0.0049(13) 0.0004(14)
C44 0.0123(15) 0.0217(18) 0.0190(17) 0.0006(14) 0.0021(13) -0.0007(14)
C45 0.0146(16) 0.0151(17) 0.0133(16) 0.0010(14) 0.0007(13) -0.0002(13)
C46 0.0176(17) 0.0175(17) 0.0158(17) 0.0019(14) 0.0026(13) 0.0006(14)
C47 0.0197(17) 0.0173(17) 0.0165(17) 0.0033(14) 0.0039(14) 0.0016(14)
C48 0.0187(17) 0.0181(17) 0.0155(16) 0.0030(14) 0.0038(14) 0.0040(14)
C49 0.0196(17) 0.0247(19) 0.0186(18) -0.0013(15) 0.0073(14) 0.0008(15)
C50 0.0155(16) 0.027(2) 0.0222(18) -0.0019(16) 0.0045(14) -0.0037(15)
C51 0.0161(17) 0.0203(18) 0.0177(17) -0.0007(14) 0.0035(14) 0.0006(14)
C52 0.0166(17) 0.0221(19) 0.0182(17) -0.0007(15) 0.0063(14) -0.0010(14)
C53 0.0150(16) 0.0165(17) 0.0149(16) 0.0024(14) 0.0027(13) 0.0011(13)
C54 0.0151(16) 0.0147(17) 0.0141(16) 0.0021(13) 0.0010(13) 0.0023(13)
C55 0.0234(18) 0.0184(18) 0.0151(17) -0.0011(15) 0.0022(14) -0.0047(15)
C56 0.039(2) 0.0171(19) 0.0181(18) -0.0009(15) 0.0042(16) -0.0027(16)
C57 0.049(2) 0.0167(19) 0.023(2) -0.0043(16) 0.0077(18) -0.0085(18)
C58 0.046(2) 0.024(2) 0.0174(18) -0.0051(16) 0.0072(17) -0.0080(18)
C59 0.031(2) 0.024(2) 0.0163(17) -0.0034(16) 0.0048(15) -0.0063(16)
C60 0.0236(17) 0.0162(18) 0.0127(16) -0.0006(14) 0.0036(14) 0.0006(14)
Co1 0.0177(3) 0.0231(3) 0.0243(3) -0.0075(3) 0.0075(2) -0.0062(2)
C77 0.0191(18) 0.045(3) 0.036(2) -0.024(2) 0.0079(17) -0.0092(18)
C78 0.044(2) 0.033(2) 0.032(2) -0.0138(19) 0.018(2) -0.025(2)
C79 0.037(2) 0.024(2) 0.031(2) -0.0117(18) 0.0042(18) -0.0012(18)
C80 0.026(2) 0.041(3) 0.0219(19) -0.0127(18) 0.0081(16) -0.0043(18)
C81 0.028(2) 0.039(2) 0.0229(19) -0.0086(18) 0.0011(16) -0.0049(18)
C82 0.0255(19) 0.029(2) 0.030(2) -0.0184(18) 0.0090(17) -0.0041(17)
C83 0.037(2) 0.029(2) 0.0231(19) -0.0085(17) 0.0045(17) -0.0067(18)
C84 0.0223(19) 0.037(3) 0.043(3) -0.019(2) 0.0012(18) -0.0052(18)
C85 0.034(2) 0.045(3) 0.041(3) -0.024(2) 0.018(2) -0.028(2)
C86 0.044(2) 0.020(2) 0.033(2) -0.0074(18) 0.0039(19) -0.0068(18)
Co2 0.0176(3) 0.0176(3) 0.0215(3) 0.0040(2) 0.0020(2) 0.0014(2)
C87 0.022(2) 0.058(3) 0.080(4) 0.051(3) 0.020(2) 0.021(2)
C88 0.077(4) 0.020(2) 0.040(3) 0.010(2) 0.008(3) 0.016(2)
C89 0.030(2) 0.044(3) 0.100(5) 0.051(3) 0.018(3) 0.004(2)
C90 0.093(5) 0.075(4) 0.054(3) 0.041(3) 0.054(4) 0.052(4)
C91 0.098(5) 0.043(3) 0.031(3) 0.011(2) -0.028(3) 0.003(3)
C92 0.034(2) 0.028(2) 0.038(2) 0.0180(19) 0.0063(19) -0.0026(18)
C93 0.036(2) 0.032(2) 0.023(2) 0.0105(17) 0.0005(17) -0.0006(18)
C94 0.0239(19) 0.028(2) 0.039(2) 0.0159(19) -0.0068(18) 0.0021(17)
C95 0.034(2) 0.023(2) 0.045(3) 0.0085(19) 0.0076(19) 0.0137(18)
C96 0.039(2) 0.018(2) 0.047(3) 0.0060(19) -0.006(2) -0.0032(18)
Co3 0.0186(3) 0.0277(3) 0.0168(3) -0.0011(3) 0.0059(2) -0.0009(2)
C97 0.080(4) 0.059(4) 0.019(2) 0.000(2) -0.022(3) -0.017(3)
C98 0.087(4) 0.102(6) 0.015(2) 0.007(3) 0.016(3) 0.058(4)
C99 0.046(3) 0.100(5) 0.045(3) 0.034(3) 0.022(3) 0.006(3)
C100 0.064(3) 0.037(3) 0.039(3) 0.013(2) 0.002(2) 0.003(2)
C101 0.032(2) 0.068(4) 0.025(2) 0.011(2) 0.0054(18) 0.016(2)
C102 0.0214(18) 0.037(2) 0.0239(19) 0.0038(17) 0.0078(16) -0.0053(17)
C103 0.032(2) 0.027(2) 0.027(2) 0.0057(17) 0.0085(17) 0.0020(17)
C104 0.0222(19) 0.042(2) 0.0219(19) 0.0004(18) 0.0071(16) 0.0062(18)
C105 0.0242(19) 0.043(3) 0.0214(19) -0.0062(18) 0.0001(16) -0.0059(18)
C106 0.0247(19) 0.038(2) 0.0189(18) -0.0060(17) 0.0066(15) -0.0002(17)
N7 0.040(2) 0.056(3) 0.031(2) -0.0030(18) 0.0019(18) 0.005(2)
C61 0.033(2) 0.030(2) 0.057(3) 0.001(2) 0.019(2) 0.000(2)
C62 0.113(6) 0.056(4) 0.178(9) -0.007(5) 0.120(7) -0.008(4)
N8 0.043(2) 0.041(2) 0.060(3) 0.006(2) 0.026(2) 0.0049(19)
C63 0.035(2) 0.028(2) 0.033(2) 0.0020(18) 0.0084(19) 0.0050(19)
C64 0.038(2) 0.039(3) 0.033(2) 0.000(2) 0.0135(19) -0.001(2)
N9 0.139(6) 0.053(3) 0.075(4) 0.008(3) 0.055(4) 0.025(4)
C65 0.058(3) 0.066(4) 0.071(4) -0.007(3) 0.022(3) -0.003(3)
C66 0.066(4) 0.069(4) 0.085(5) -0.043(4) 0.031(3) -0.027(3)
N10 0.063(3) 0.062(3) 0.083(4) 0.027(3) 0.049(3) 0.021(3)
C67 0.034(2) 0.034(2) 0.040(2) 0.015(2) 0.009(2) -0.0006(19)
C68 0.035(2) 0.032(2) 0.032(2) -0.0055(18) 0.0070(18) -0.0066(19)
N11 0.052(3) 0.046(3) 0.048(3) -0.012(2) 0.004(2) 0.006(2)
C69 0.047(3) 0.038(3) 0.036(2) -0.005(2) 0.009(2) 0.008(2)
C70 0.051(3) 0.047(3) 0.033(2) -0.008(2) 0.013(2) -0.003(2)
N12 0.061(3) 0.044(2) 0.036(2) 0.0025(19) 0.011(2) 0.016(2)
C71 0.041(2) 0.028(2) 0.025(2) 0.0000(18) -0.0036(19) 0.0042(19)
C72 0.032(2) 0.034(2) 0.033(2) 0.0041(19) 0.0010(18) -0.0078(19)
N13 0.077(3) 0.083(4) 0.052(3) 0.011(3) 0.025(3) 0.021(3)
C73 0.037(3) 0.053(3) 0.055(3) 0.000(3) 0.013(2) 0.001(2)
C74 0.040(3) 0.102(6) 0.109(6) 0.052(5) 0.005(3) 0.015(3)
N14 0.043(2) 0.044(2) 0.055(3) -0.018(2) 0.025(2) -0.0088(19)
C75 0.027(2) 0.033(2) 0.031(2) -0.0148(19) 0.0027(18) 0.0019(18)
C76 0.036(2) 0.039(3) 0.029(2) 0.0006(19) 0.0079(19) 0.0086(19)

loop_
_atom_type_symbol
_atom_type_description
_atom_type_scat_dispersion_real
_atom_type_scat_dispersion_imag
_atom_type_scat_source
C C 0.0181 0.0091 'International Tables Vol C Tables 4.2.6.8 and 6.1.1.4'
H H 0.0000 0.0000 'International Tables Vol C Tables 4.2.6.8 and 6.1.1.4'
Co Co -2.3653 3.6143 'International Tables Vol C Tables 4.2.6.8 and 6.1.1.4'
N N 0.0311 0.0180 'International Tables Vol C Tables 4.2.6.8 and 6.1.1.4'
O O 0.0492 0.0322 'International Tables Vol C Tables 4.2.6.8 and 6.1.1.4'

loop_
_geom_angle_atom_site_label_1
_geom_angle_atom_site_label_2
_geom_angle_atom_site_label_3
_geom_angle
C1 N1 C60 116.6(3)
C12 N1 C1 124.5(3)
C12 N1 C60 118.7(3)
C6 N2 C7 124.2(3)
C6 N2 C15 119.9(3)
C7 N2 C15 115.5(3)
C21 N3 C20 119.1(3)
C21 N3 C32 124.5(3)
C32 N3 C20 116.3(3)
C26 N4 C35 116.0(3)
C27 N4 C26 124.5(3)
C27 N4 C35 119.3(3)
C41 N5 C40 119.1(3)
C41 N5 C52 124.0(3)
C52 N5 C40 116.5(3)
C46 N6 C55 116.2(3)
C47 N6 C46 124.3(3)
C47 N6 C55 119.3(3)
O1 C1 N1 120.6(3)
O1 C1 C2 122.8(3)
N1 C1 C2 116.6(3)
C3 C2 C1 119.8(3)
C3 C2 C13 119.9(3)
C13 C2 C1 120.2(3)
C2 C3 H3 119.6
C4 C3 C2 120.8(3)
C4 C3 H3 119.6
C3 C4 H4 119.7
C3 C4 C5 120.5(3)
C5 C4 H4 119.7
C4 C5 C6 120.4(3)
C4 C5 C14 120.1(3)
C14 C5 C6 119.5(3)
O2 C6 N2 120.6(3)
O2 C6 C5 122.6(3)
N2 C6 C5 116.9(3)
O3 C7 N2 120.6(3)
O3 C7 C8 122.5(3)
N2 C7 C8 116.8(3)
C9 C8 C7 120.0(3)
C9 C8 C14 120.2(3)
C14 C8 C7 119.8(3)
C8 C9 H9 119.6
C10 C9 C8 120.7(3)
C10 C9 H9 119.6
C9 C10 H10 119.7
C9 C10 C11 120.6(3)
C11 C10 H10 119.7
C10 C11 C12 119.7(3)
C13 C11 C10 120.0(3)
C13 C11 C12 120.3(3)
O4 C12 N1 120.5(3)
O4 C12 C11 122.6(3)
N1 C12 C11 116.9(3)
C2 C13 C14 119.4(3)
C11 C13 C2 121.1(3)
C11 C13 C14 119.5(3)
C5 C14 C13 119.2(3)
C8 C14 C5 121.7(3)
C8 C14 C13 119.0(3)
N2 C15 H15 106.7
N2 C15 C16 112.4(3)
N2 C15 C20 114.6(3)
C16 C15 H15 106.7
C20 C15 H15 106.7
C20 C15 C16 109.3(3)
C15 C16 H16A 109.8
C15 C16 H16B 109.8
H16A C16 H16B 108.2
C17 C16 C15 109.6(3)
C17 C16 H16A 109.8
C17 C16 H16B 109.8
C16 C17 H17A 109.4
C16 C17 H17B 109.4
H17A C17 H17B 108.0
C18 C17 C16 111.3(3)
C18 C17 H17A 109.4
C18 C17 H17B 109.4
C17 C18 H18A 109.2
C17 C18 H18B 109.2
C17 C18 C19 111.9(3)
H18A C18 H18B 107.9
C19 C18 H18A 109.2
C19 C18 H18B 109.2
C18 C19 H19A 109.9
C18 C19 H19B 109.9
H19A C19 H19B 108.3
C20 C19 C18 109.1(3)
C20 C19 H19A 109.9
C20 C19 H19B 109.9
N3 C20 C15 113.6(3)
N3 C20 C19 112.8(3)
N3 C20 H20 106.9
C15 C20 C19 109.3(3)
C15 C20 H20 106.9
C19 C20 H20 106.9
O5 C21 N3 120.6(3)
O5 C21 C22 122.6(3)
N3 C21 C22 116.8(3)
C23 C22 C21 120.0(3)
C33 C22 C21 119.8(3)
C33 C22 C23 120.1(3)
C22 C23 H23 119.7
C24 C23 C22 120.5(3)
C24 C23 H23 119.7
C23 C24 H24 119.6
C23 C24 C25 120.8(3)
C25 C24 H24 119.6
C24 C25 C26 119.8(3)
C34 C25 C24 119.9(3)
C34 C25 C26 120.3(3)
O6 C26 N4 120.7(3)
O6 C26 C25 122.8(3)
N4 C26 C25 116.4(3)
O7 C27 N4 120.2(3)
O7 C27 C28 122.8(3)
N4 C27 C28 117.0(3)
C29 C28 C27 120.0(3)
C29 C28 C34 120.2(3)
C34 C28 C27 119.7(3)
C28 C29 H29 119.8
C30 C29 C28 120.4(3)
C30 C29 H29 119.8
C29 C30 H30 119.5
C29 C30 C31 121.0(3)
C31 C30 H30 119.5
C30 C31 C32 120.4(3)
C30 C31 C33 120.1(3)
C33 C31 C32 119.3(3)
O8 C32 N3 120.6(3)
O8 C32 C31 122.8(3)
N3 C32 C31 116.7(3)
C22 C33 C31 121.6(3)
C22 C33 C34 119.6(3)
C31 C33 C34 118.6(3)
C25 C34 C33 118.9(3)
C28 C34 C25 121.4(3)
C28 C34 C33 119.7(3)
N4 C35 H35 107.2
N4 C35 C36 111.9(3)
N4 C35 C40 113.6(3)
C36 C35 H35 107.2
C36 C35 C40 109.5(3)
C40 C35 H35 107.2
C35 C36 H36A 109.7
C35 C36 H36B 109.7
H36A C36 H36B 108.2
C37 C36 C35 110.0(3)
C37 C36 H36A 109.7
C37 C36 H36B 109.7
C36 C37 H37A 109.4
C36 C37 H37B 109.4
H37A C37 H37B 108.0
C38 C37 C36 111.1(3)
C38 C37 H37A 109.4
C38 C37 H37B 109.4
C37 C38 H38A 109.3
C37 C38 H38B 109.3
C37 C38 C39 111.5(3)
H38A C38 H38B 108.0
C39 C38 H38A 109.3
C39 C38 H38B 109.3
C38 C39 H39A 109.8
C38 C39 H39B 109.8
C38 C39 C40 109.2(3)
H39A C39 H39B 108.3
C40 C39 H39A 109.8
C40 C39 H39B 109.8
N5 C40 C35 113.5(3)
N5 C40 C39 113.7(3)
N5 C40 H40 106.6
C35 C40 H40 106.6
C39 C40 C35 109.2(3)
C39 C40 H40 106.6
O9 C41 N5 120.4(3)
O9 C41 C42 122.6(3)
N5 C41 C42 117.0(3)
C43 C42 C41 120.1(3)
C43 C42 C53 119.7(3)
C53 C42 C41 120.1(3)
C42 C43 H43 119.5
C44 C43 C42 120.9(3)
C44 C43 H43 119.5
C43 C44 H44 119.6
C43 C44 C45 120.9(3)
C45 C44 H44 119.6
C44 C45 C46 120.3(3)
C44 C45 C54 119.9(3)
C54 C45 C46 119.9(3)
O10 C46 N6 120.7(3)
O10 C46 C45 122.6(3)
N6 C46 C45 116.7(3)
O11 C47 N6 120.4(3)
O11 C47 C48 122.8(3)
N6 C47 C48 116.8(3)
C49 C48 C47 119.9(3)
C54 C48 C47 119.9(3)
C54 C48 C49 120.0(3)
C48 C49 H49 119.7
C50 C49 C48 120.6(3)
C50 C49 H49 119.7
C49 C50 H50 119.6
C49 C50 C51 120.9(3)
C51 C50 H50 119.6
C50 C51 C52 120.2(3)
C53 C51 C50 119.6(3)
C53 C51 C52 120.2(3)
O12 C52 N5 120.2(3)
O12 C52 C51 122.8(3)
N5 C52 C51 116.9(3)
C42 C53 C51 120.9(3)
C42 C53 C54 119.7(3)
C51 C53 C54 119.3(3)
C45 C54 C53 118.9(3)
C48 C54 C45 121.3(3)
C48 C54 C53 119.7(3)
N6 C55 H55 106.9
N6 C55 C56 112.4(3)
N6 C55 C60 112.8(3)
C56 C55 H55 106.9
C56 C55 C60 110.5(3)
C60 C55 H55 106.9
C55 C56 H56A 109.7
C55 C56 H56B 109.7
H56A C56 H56B 108.2
C57 C56 C55 109.6(3)
C57 C56 H56A 109.7
C57 C56 H56B 109.7
C56 C57 H57A 109.4
C56 C57 H57B 109.4
C56 C57 C58 111.0(3)
H57A C57 H57B 108.0
C58 C57 H57A 109.4
C58 C57 H57B 109.4
C57 C58 H58A 109.4
C57 C58 H58B 109.4
H58A C58 H58B 108.0
C59 C58 C57 111.3(3)
C59 C58 H58A 109.4
C59 C58 H58B 109.4
C58 C59 H59A 109.6
C58 C59 H59B 109.6
C58 C59 C60 110.1(3)
H59A C59 H59B 108.2
C60 C59 H59A 109.6
C60 C59 H59B 109.6
N1 C60 C55 113.6(3)
N1 C60 C59 112.4(3)
N1 C60 H60 107.0
C55 C60 C59 109.4(3)
C55 C60 H60 107.0
C59 C60 H60 107.0
C77 Co1 C83 128.16(18)
C77 Co1 C84 166.3(2)
C78 Co1 C77 40.6(2)
C78 Co1 C81 68.59(19)
C78 Co1 C82 117.92(17)
C78 Co1 C83 108.33(18)
C78 Co1 C84 128.6(2)
C78 Co1 C85 166.5(2)
C79 Co1 C77 68.50(18)
C79 Co1 C78 40.78(18)
C79 Co1 C81 68.59(18)
C79 Co1 C82 151.86(18)
C79 Co1 C83 118.57(18)
C79 Co1 C84 108.44(18)
C79 Co1 C85 128.47(19)
C79 Co1 C86 166.61(19)
C80 Co1 C77 68.67(16)
C80 Co1 C78 68.60(18)
C80 Co1 C79 40.69(18)
C80 Co1 C81 40.85(17)
C80 Co1 C82 166.06(18)
C80 Co1 C83 152.01(18)
C80 Co1 C84 118.34(17)
C80 Co1 C85 108.28(18)
C80 Co1 C86 128.11(19)
C81 Co1 C77 40.87(18)
C81 Co1 C83 166.12(17)
C81 Co1 C84 151.79(18)
C82 Co1 C77 107.57(16)
C82 Co1 C81 127.71(18)
C82 Co1 C83 40.65(17)
C82 Co1 C84 68.44(17)
C82 Co1 C85 68.29(17)
C83 Co1 C84 40.51(18)
C85 Co1 C77 151.9(2)
C85 Co1 C81 118.27(19)
C85 Co1 C83 67.86(18)
C85 Co1 C84 40.3(2)
C86 Co1 C77 117.44(19)
C86 Co1 C78 151.08(19)
C86 Co1 C81 107.39(19)
C86 Co1 C82 40.56(18)
C86 Co1 C83 68.35(18)
C86 Co1 C84 68.67(18)
C86 Co1 C85 41.1(2)
Co1 C77 H77 126.9
C78 C77 Co1 69.3(2)
C78 C77 H77 126.1
C78 C77 C81 107.7(4)
C81 C77 Co1 69.3(2)
C81 C77 H77 126.1
Co1 C78 H78 126.0
C77 C78 Co1 70.1(2)
C77 C78 H78 125.9
C77 C78 C79 108.2(4)
C79 C78 Co1 69.6(2)
C79 C78 H78 125.9
Co1 C79 H79 126.5
C78 C79 Co1 69.6(2)
C78 C79 H79 126.0
C80 C79 Co1 69.4(2)
C80 C79 C78 108.0(4)
C80 C79 H79 126.0
Co1 C80 H80 125.9
C79 C80 Co1 69.9(2)
C79 C80 H80 125.9
C79 C80 C81 108.2(4)
C81 C80 Co1 69.9(2)
C81 C80 H80 125.9
Co1 C81 H81 126.3
C77 C81 Co1 69.9(2)
C77 C81 H81 126.1
C80 C81 Co1 69.2(2)
C80 C81 C77 107.8(4)
C80 C81 H81 126.1
Co1 C82 H82 125.9
C83 C82 Co1 70.2(2)
C83 C82 H82 125.8
C86 C82 Co1 69.7(2)
C86 C82 H82 125.8
C86 C82 C83 108.3(4)
Co1 C83 H83 126.5
C82 C83 Co1 69.1(2)
C82 C83 H83 125.9
C82 C83 C84 108.3(4)
C84 C83 Co1 70.1(2)
C84 C83 H83 125.9
Co1 C84 H84 126.8
C83 C84 Co1 69.4(2)
C83 C84 H84 126.4
C85 C84 Co1 69.0(2)
C85 C84 C83 107.3(4)
C85 C84 H84 126.4
Co1 C85 H85 125.9
C84 C85 Co1 70.7(2)
C84 C85 H85 125.5
C84 C85 C86 108.9(4)
C86 C85 Co1 69.4(2)
C86 C85 H85 125.5
Co1 C86 H86 125.9
C82 C86 Co1 69.8(2)
C82 C86 C85 107.3(4)
C82 C86 H86 126.4
C85 C86 Co1 69.5(2)
C85 C86 H86 126.4
C87 Co2 C88 40.4(2)
C87 Co2 C89 67.8(2)
C87 Co2 C90 68.4(2)
C87 Co2 C92 105.92(19)
C87 Co2 C93 121.3(2)
C87 Co2 C94 157.7(2)
C87 Co2 C95 159.2(2)
C87 Co2 C96 121.9(2)
C88 Co2 C89 40.5(2)
C88 Co2 C90 67.8(2)
C88 Co2 C92 123.3(2)
C88 Co2 C93 108.3(2)
C88 Co2 C94 123.1(2)
C88 Co2 C95 158.9(2)
C88 Co2 C96 158.9(2)
C89 Co2 C90 39.5(3)
C89 Co2 C92 161.0(3)
C89 Co2 C93 125.9(3)
C89 Co2 C94 109.8(2)
C89 Co2 C95 123.3(2)
C89 Co2 C96 157.8(3)
C90 Co2 C92 156.9(3)
C90 Co2 C93 161.4(3)
C90 Co2 C94 124.9(2)
C90 Co2 C95 108.0(2)
C90 Co2 C96 121.7(3)
C91 Co2 C87 41.1(3)
C91 Co2 C88 68.3(2)
C91 Co2 C89 67.4(3)
C91 Co2 C90 40.6(3)
C91 Co2 C92 120.4(3)
C91 Co2 C93 156.8(3)
C91 Co2 C94 160.4(3)
C91 Co2 C95 122.9(2)
C91 Co2 C96 105.8(2)
C92 Co2 C93 40.72(18)
C92 Co2 C94 68.78(18)
C93 Co2 C94 40.68(19)
C95 Co2 C92 68.94(19)
C95 Co2 C93 68.69(19)
C95 Co2 C94 41.02(19)
C96 Co2 C92 40.8(2)
C96 Co2 C93 68.66(19)
C96 Co2 C94 69.09(17)
C96 Co2 C95 41.20(19)
Co2 C87 H87 126.2
C88 C87 Co2 69.8(3)
C88 C87 H87 126.3
C88 C87 C91 107.3(5)
C91 C87 Co2 69.2(3)
C91 C87 H87 126.3
Co2 C88 H88 125.8
C87 C88 Co2 69.7(3)
C87 C88 H88 126.2
C87 C88 C89 107.6(5)
C89 C88 Co2 69.9(3)
C89 C88 H88 126.2
Co2 C89 H89 126.3
C88 C89 Co2 69.7(3)
C88 C89 H89 125.3
C90 C89 Co2 70.4(3)
C90 C89 C88 109.4(5)
C90 C89 H89 125.3
Co2 C90 H90 126.3
C89 C90 Co2 70.1(3)
C89 C90 H90 126.0
C89 C90 C91 107.9(5)
C91 C90 Co2 69.1(3)
C91 C90 H90 126.0
Co2 C91 H91 125.5
C87 C91 Co2 69.7(3)
C87 C91 H91 126.1
C90 C91 Co2 70.2(3)
C90 C91 C87 107.7(5)
C90 C91 H91 126.1
Co2 C92 H92 126.2
C93 C92 Co2 70.0(2)
C93 C92 H92 125.9
C93 C92 C96 108.2(4)
C96 C92 Co2 69.5(3)
C96 C92 H92 125.9
Co2 C93 H93 126.8
C92 C93 Co2 69.3(2)
C92 C93 H93 125.8
C92 C93 C94 108.5(4)
C94 C93 Co2 69.7(2)
C94 C93 H93 125.8
Co2 C94 H94 126.7
C93 C94 Co2 69.6(2)
C93 C94 H94 126.2
C93 C94 C95 107.6(4)
C95 C94 Co2 69.1(2)
C95 C94 H94 126.2
Co2 C95 H95 126.3
C94 C95 Co2 69.9(2)
C94 C95 H95 126.1
C94 C95 C96 107.9(4)
C96 C95 Co2 69.3(2)
C96 C95 H95 126.1
Co2 C96 H96 126.4
C92 C96 Co2 69.6(2)
C92 C96 C95 107.8(4)
C92 C96 H96 126.1
C95 C96 Co2 69.5(2)
C95 C96 H96 126.1
C97 Co3 C98 41.0(3)
C97 Co3 C99 68.0(3)
C97 Co3 C100 67.9(2)
C97 Co3 C101 40.7(2)
C97 Co3 C102 111.8(2)
C97 Co3 C103 109.1(2)
C97 Co3 C104 135.3(2)
C97 Co3 C105 176.1(2)
C97 Co3 C106 142.1(2)
C98 Co3 C100 67.6(3)
C98 Co3 C101 68.4(2)
C98 Co3 C102 140.8(3)
C98 Co3 C103 111.3(2)
C98 Co3 C104 108.94(19)
C98 Co3 C105 136.3(2)
C98 Co3 C106 177.0(2)
C99 Co3 C98 40.6(3)
C99 Co3 C100 39.2(3)
C99 Co3 C101 67.1(2)
C99 Co3 C102 177.4(2)
C99 Co3 C103 141.8(2)
C99 Co3 C104 113.0(2)
C99 Co3 C105 111.6(2)
C99 Co3 C106 137.9(3)
C100 Co3 C101 40.1(2)
C100 Co3 C104 142.3(2)
C100 Co3 C105 114.5(2)
C100 Co3 C106 112.8(2)
C101 Co3 C104 176.0(2)
C101 Co3 C105 143.0(2)
C101 Co3 C106 114.00(18)
C102 Co3 C100 138.2(2)
C102 Co3 C101 110.95(18)
C102 Co3 C103 40.80(17)
C102 Co3 C104 69.07(16)
C102 Co3 C105 68.77(17)
C102 Co3 C106 40.86(17)
C103 Co3 C100 176.7(2)
C103 Co3 C101 136.6(2)
C103 Co3 C104 40.92(17)
C103 Co3 C105 68.55(18)
C103 Co3 C106 68.48(18)
C104 Co3 C105 40.94(17)
C104 Co3 C106 68.82(16)
C105 Co3 C106 40.68(16)
Co3 C97 H97 125.6
C98 C97 Co3 69.6(3)
C98 C97 H97 126.3
C101 C97 Co3 70.1(3)
C101 C97 H97 126.3
C101 C97 C98 107.4(5)
Co3 C98 H98 125.8
C97 C98 Co3 69.4(3)
C97 C98 H98 126.6
C99 C98 Co3 69.7(3)
C99 C98 C97 106.7(5)
C99 C98 H98 126.6
Co3 C99 H99 125.7
C98 C99 Co3 69.7(3)
C98 C99 H99 125.3
C100 C99 Co3 70.9(3)
C100 C99 C98 109.4(5)
C100 C99 H99 125.3
Co3 C100 H100 126.1
C99 C100 Co3 69.9(3)
C99 C100 H100 125.6
C99 C100 C101 108.9(6)
C101 C100 Co3 70.0(3)
C101 C100 H100 125.6
Co3 C101 H101 126.3
C97 C101 Co3 69.1(3)
C97 C101 H101 126.2
C100 C101 Co3 69.9(3)
C100 C101 C97 107.6(5)
C100 C101 H101 126.2
Co3 C102 H102 125.7
C103 C102 Co3 69.7(2)
C103 C102 H102 126.1
C103 C102 C106 107.8(3)
C106 C102 Co3 70.1(2)
C106 C102 H102 126.1
Co3 C103 H103 126.7
C102 C103 Co3 69.5(2)
C102 C103 H103 125.7
C102 C103 C104 108.6(4)
C104 C103 Co3 69.7(2)
C104 C103 H103 125.7
Co3 C104 H104 126.2
C103 C104 Co3 69.3(2)
C103 C104 H104 126.4
C103 C104 C105 107.2(4)
C105 C104 Co3 69.6(2)
C105 C104 H104 126.4
Co3 C105 H105 126.5
C104 C105 Co3 69.5(2)
C104 C105 H105 125.8
C106 C105 Co3 69.8(2)
C106 C105 C104 108.3(4)
C106 C105 H105 125.8
Co3 C106 H106 127.0
C102 C106 Co3 69.0(2)
C102 C106 H106 126.0
C105 C106 Co3 69.5(2)
C105 C106 C102 108.0(4)
C105 C106 H106 126.0
N7 C61 C62 178.7(7)
C61 C62 H62A 109.5
C61 C62 H62B 109.5
C61 C62 H62C 109.5
H62A C62 H62B 109.5
H62A C62 H62C 109.5
H62B C62 H62C 109.5
N8 C63 C64 179.8(6)
C63 C64 H64A 109.5
C63 C64 H64B 109.5
C63 C64 H64C 109.5
H64A C64 H64B 109.5
H64A C64 H64C 109.5
H64B C64 H64C 109.5
N9 C65 C66 172.0(8)
C65 C66 H66A 109.5
C65 C66 H66B 109.5
C65 C66 H66C 109.5
H66A C66 H66B 109.5
H66A C66 H66C 109.5
H66B C66 H66C 109.5
N10 C67 C68 179.0(5)
C67 C68 H68A 109.5
C67 C68 H68B 109.5
C67 C68 H68C 109.5
H68A C68 H68B 109.5
H68A C68 H68C 109.5
H68B C68 H68C 109.5
N11 C69 C70 178.5(5)
C69 C70 H70A 109.5
C69 C70 H70B 109.5
C69 C70 H70C 109.5
H70A C70 H70B 109.5
H70A C70 H70C 109.5
H70B C70 H70C 109.5
N12 C71 C72 178.9(5)
C71 C72 H72A 109.5
C71 C72 H72B 109.5
C71 C72 H72C 109.5
H72A C72 H72B 109.5
H72A C72 H72C 109.5
H72B C72 H72C 109.5
N13 C73 C74 178.3(7)
C73 C74 H74A 109.5
C73 C74 H74B 109.5
C73 C74 H74C 109.5
H74A C74 H74B 109.5
H74A C74 H74C 109.5
H74B C74 H74C 109.5
N14 C75 C76 179.2(5)
C75 C76 H76A 109.5
C75 C76 H76B 109.5
C75 C76 H76C 109.5
H76A C76 H76B 109.5
H76A C76 H76C 109.5
H76B C76 H76C 109.5

loop_
_geom_bond_atom_site_label_1
_geom_bond_atom_site_label_2
_geom_bond_distance
O1 C1 1.228(5)
O2 C6 1.232(4)
O3 C7 1.229(4)
O4 C12 1.233(5)
O5 C21 1.233(4)
O6 C26 1.228(4)
O7 C27 1.234(4)
O8 C32 1.231(4)
O9 C41 1.236(4)
O10 C46 1.228(4)
O11 C47 1.240(5)
O12 C52 1.236(4)
N1 C1 1.419(5)
N1 C12 1.405(5)
N1 C60 1.492(5)
N2 C6 1.407(5)
N2 C7 1.415(5)
N2 C15 1.490(4)
N3 C20 1.494(4)
N3 C21 1.404(5)
N3 C32 1.416(5)
N4 C26 1.418(5)
N4 C27 1.410(5)
N4 C35 1.495(4)
N5 C40 1.488(4)
N5 C41 1.409(5)
N5 C52 1.412(5)
N6 C46 1.413(5)
N6 C47 1.412(5)
N6 C55 1.490(4)
C1 C2 1.464(5)
C2 C3 1.414(5)
C2 C13 1.415(5)
C3 H3 0.9500
C3 C4 1.384(5)
C4 H4 0.9500
C4 C5 1.415(5)
C5 C6 1.465(5)
C5 C14 1.417(5)
C7 C8 1.463(5)
C8 C9 1.405(5)
C8 C14 1.410(5)
C9 H9 0.9500
C9 C10 1.381(5)
C10 H10 0.9500
C10 C11 1.411(5)
C11 C12 1.469(5)
C11 C13 1.405(5)
C13 C14 1.442(5)
C15 H15 1.0000
C15 C16 1.537(5)
C15 C20 1.531(5)
C16 H16A 0.9900
C16 H16B 0.9900
C16 C17 1.530(6)
C17 H17A 0.9900
C17 H17B 0.9900
C17 C18 1.522(6)
C18 H18A 0.9900
C18 H18B 0.9900
C18 C19 1.539(5)
C19 H19A 0.9900
C19 H19B 0.9900
C19 C20 1.534(5)
C20 H20 1.0000
C21 C22 1.467(5)
C22 C23 1.411(5)
C22 C33 1.408(5)
C23 H23 0.9500
C23 C24 1.378(5)
C24 H24 0.9500
C24 C25 1.416(5)
C25 C26 1.460(5)
C25 C34 1.415(5)
C27 C28 1.465(5)
C28 C29 1.404(5)
C28 C34 1.408(5)
C29 H29 0.9500
C29 C30 1.380(5)
C30 H30 0.9500
C30 C31 1.408(5)
C31 C32 1.461(5)
C31 C33 1.417(5)
C33 C34 1.440(5)
C35 H35 1.0000
C35 C36 1.540(5)
C35 C40 1.544(5)
C36 H36A 0.9900
C36 H36B 0.9900
C36 C37 1.533(5)
C37 H37A 0.9900
C37 H37B 0.9900
C37 C38 1.531(5)
C38 H38A 0.9900
C38 H38B 0.9900
C38 C39 1.531(5)
C39 H39A 0.9900
C39 H39B 0.9900
C39 C40 1.532(5)
C40 H40 1.0000
C41 C42 1.462(5)
C42 C43 1.405(5)
C42 C53 1.413(5)
C43 H43 0.9500
C43 C44 1.382(5)
C44 H44 0.9500
C44 C45 1.405(5)
C45 C46 1.464(5)
C45 C54 1.422(5)
C47 C48 1.463(5)
C48 C49 1.414(5)
C48 C54 1.409(5)
C49 H49 0.9500
C49 C50 1.380(5)
C50 H50 0.9500
C50 C51 1.421(5)
C51 C52 1.456(5)
C51 C53 1.416(5)
C53 C54 1.437(5)
C55 H55 1.0000
C55 C56 1.539(5)
C55 C60 1.541(5)
C56 H56A 0.9900
C56 H56B 0.9900
C56 C57 1.532(5)
C57 H57A 0.9900
C57 H57B 0.9900
C57 C58 1.537(6)
C58 H58A 0.9900
C58 H58B 0.9900
C58 C59 1.531(6)
C59 H59A 0.9900
C59 H59B 0.9900
C59 C60 1.544(5)
C60 H60 1.0000
Co1 C77 2.046(4)
Co1 C78 2.035(4)
Co1 C79 2.035(4)
Co1 C80 2.029(4)
Co1 C81 2.038(4)
Co1 C82 2.037(4)
Co1 C83 2.051(4)
Co1 C84 2.060(4)
Co1 C85 2.037(4)
Co1 C86 2.035(4)
C77 H77 0.9500
C77 C78 1.416(7)
C77 C81 1.426(6)
C78 H78 0.9500
C78 C79 1.418(6)
C79 H79 0.9500
C79 C80 1.413(7)
C80 H80 0.9500
C80 C81 1.419(6)
C81 H81 0.9500
C82 H82 0.9500
C82 C83 1.420(6)
C82 C86 1.411(6)
C83 H83 0.9500
C83 C84 1.423(6)
C84 H84 0.9500
C84 C85 1.411(7)
C85 H85 0.9500
C85 C86 1.428(7)
C86 H86 0.9500
Co2 C87 2.020(4)
Co2 C88 2.021(5)
Co2 C89 2.024(5)
Co2 C90 2.027(5)
Co2 C91 2.012(5)
Co2 C92 2.037(4)
Co2 C93 2.046(4)
Co2 C94 2.047(4)
Co2 C95 2.037(4)
Co2 C96 2.035(4)
C87 H87 0.9500
C87 C88 1.397(8)
C87 C91 1.415(9)
C88 H88 0.9500
C88 C89 1.398(8)
C89 H89 0.9500
C89 C90 1.368(10)
C90 H90 0.9500
C90 C91 1.402(10)
C91 H91 0.9500
C92 H92 0.9500
C92 C93 1.420(6)
C92 C96 1.421(7)
C93 H93 0.9500
C93 C94 1.423(7)
C94 H94 0.9500
C94 C95 1.431(7)
C95 H95 0.9500
C95 C96 1.433(7)
C96 H96 0.9500
Co3 C97 2.028(4)
Co3 C98 2.029(5)
Co3 C99 2.028(5)
Co3 C100 2.040(5)
Co3 C101 2.041(4)
Co3 C102 2.037(4)
Co3 C103 2.040(4)
Co3 C104 2.045(4)
Co3 C105 2.047(4)
Co3 C106 2.051(4)
C97 H97 0.9500
C97 C98 1.420(9)
C97 C101 1.416(8)
C98 H98 0.9500
C98 C99 1.408(10)
C99 H99 0.9500
C99 C100 1.366(9)
C100 H100 0.9500
C100 C101 1.400(8)
C101 H101 0.9500
C102 H102 0.9500
C102 C103 1.421(6)
C102 C106 1.427(6)
C103 H103 0.9500
C103 C104 1.428(6)
C104 H104 0.9500
C104 C105 1.431(6)
C105 H105 0.9500
C105 C106 1.424(6)
C106 H106 0.9500
N7 C61 1.120(6)
C61 C62 1.453(8)
C62 H62A 0.9800
C62 H62B 0.9800
C62 H62C 0.9800
N8 C63 1.143(6)
C63 C64 1.447(7)
C64 H64A 0.9800
C64 H64B 0.9800
C64 H64C 0.9800
N9 C65 1.107(8)
C65 C66 1.529(10)
C66 H66A 0.9800
C66 H66B 0.9800
C66 H66C 0.9800
N10 C67 1.131(7)
C67 C68 1.442(7)
C68 H68A 0.9800
C68 H68B 0.9800
C68 H68C 0.9800
N11 C69 1.163(7)
C69 C70 1.461(7)
C70 H70A 0.9800
C70 H70B 0.9800
C70 H70C 0.9800
N12 C71 1.154(6)
C71 C72 1.458(7)
C72 H72A 0.9800
C72 H72B 0.9800
C72 H72C 0.9800
N13 C73 1.146(8)
C73 C74 1.451(9)
C74 H74A 0.9800
C74 H74B 0.9800
C74 H74C 0.9800
N14 C75 1.149(6)
C75 C76 1.455(7)
C76 H76A 0.9800
C76 H76B 0.9800
C76 H76C 0.9800

loop_
_geom_torsion_atom_site_label_1
_geom_torsion_atom_site_label_2
_geom_torsion_atom_site_label_3
_geom_torsion_atom_site_label_4
_geom_torsion
O1 C1 C2 C3 4.5(5)
O1 C1 C2 C13 -172.2(3)
O3 C7 C8 C9 1.7(6)
O3 C7 C8 C14 -176.5(3)
O5 C21 C22 C23 7.0(5)
O5 C21 C22 C33 -174.8(3)
O7 C27 C28 C29 -3.2(6)
O7 C27 C28 C34 173.5(3)
O9 C41 C42 C43 -0.4(5)
O9 C41 C42 C53 177.0(3)
O11 C47 C48 C49 -3.6(5)
O11 C47 C48 C54 171.8(3)
N1 C1 C2 C3 -176.7(3)
N1 C1 C2 C13 6.6(5)
N2 C7 C8 C9 -178.0(3)
N2 C7 C8 C14 3.8(5)
N2 C15 C16 C17 -171.4(3)
N2 C15 C20 N3 43.2(4)
N2 C15 C20 C19 170.1(3)
N3 C21 C22 C23 -172.9(3)
N3 C21 C22 C33 5.3(5)
N4 C27 C28 C29 176.8(3)
N4 C27 C28 C34 -6.5(5)
N4 C35 C36 C37 -174.4(3)
N4 C35 C40 N5 44.3(4)
N4 C35 C40 C39 172.4(3)
N5 C41 C42 C43 179.9(3)
N5 C41 C42 C53 -2.7(5)
N6 C47 C48 C49 176.6(3)
N6 C47 C48 C54 -8.0(5)
N6 C55 C56 C57 -174.1(3)
N6 C55 C60 N1 47.0(4)
N6 C55 C60 C59 173.5(3)
C1 N1 C12 O4 -176.3(3)
C1 N1 C12 C11 3.8(5)
C1 N1 C60 C55 -125.1(3)
C1 N1 C60 C59 110.0(3)
C1 C2 C3 C4 -176.4(4)
C1 C2 C13 C11 -1.3(5)
C1 C2 C13 C14 175.7(3)
C2 C3 C4 C5 0.0(6)
C2 C13 C14 C5 1.3(5)
C2 C13 C14 C8 -176.1(3)
C3 C2 C13 C11 -178.0(3)
C3 C2 C13 C14 -1.0(5)
C3 C4 C5 C6 177.3(4)
C3 C4 C5 C14 0.3(6)
C4 C5 C6 O2 -3.2(5)
C4 C5 C6 N2 176.4(3)
C4 C5 C14 C8 176.3(3)
C4 C5 C14 C13 -1.0(5)
C6 N2 C7 O3 168.3(3)
C6 N2 C7 C8 -11.9(5)
C6 N2 C15 C16 -75.7(4)
C6 N2 C15 C20 49.9(4)
C6 C5 C14 C8 -0.7(5)
C6 C5 C14 C13 -178.0(3)
C7 N2 C6 O2 -167.1(3)
C7 N2 C6 C5 13.3(5)
C7 N2 C15 C16 96.8(4)
C7 N2 C15 C20 -137.6(3)
C7 C8 C9 C10 179.8(3)
C7 C8 C14 C5 2.1(5)
C7 C8 C14 C13 179.5(3)
C8 C9 C10 C11 0.4(5)
C9 C8 C14 C5 -176.1(3)
C9 C8 C14 C13 1.3(5)
C9 C10 C11 C12 179.6(3)
C9 C10 C11 C13 1.9(5)
C10 C11 C12 O4 4.5(5)
C10 C11 C12 N1 -175.6(3)
C10 C11 C13 C2 174.5(3)
C10 C11 C13 C14 -2.5(5)
C11 C13 C14 C5 178.4(3)
C11 C13 C14 C8 1.0(5)
C12 N1 C1 O1 170.8(3)
C12 N1 C1 C2 -8.0(5)
C12 N1 C60 C55 58.9(4)
C12 N1 C60 C59 -66.0(4)
C12 C11 C13 C2 -3.2(5)
C12 C11 C13 C14 179.8(3)
C13 C2 C3 C4 0.3(6)
C13 C11 C12 O4 -177.9(3)
C13 C11 C12 N1 2.1(5)
C14 C5 C6 O2 173.9(3)
C14 C5 C6 N2 -6.6(5)
C14 C8 C9 C10 -2.0(5)
C15 N2 C6 O2 4.8(5)
C15 N2 C6 C5 -174.8(3)
C15 N2 C7 O3 -3.9(5)
C15 N2 C7 C8 175.9(3)
C15 C16 C17 C18 -56.2(4)
C16 C15 C20 N3 170.4(3)
C16 C15 C20 C19 -62.7(4)
C16 C17 C18 C19 54.8(4)
C17 C18 C19 C20 -56.2(4)
C18 C19 C20 N3 -172.8(3)
C18 C19 C20 C15 59.8(4)
C20 N3 C21 O5 -0.4(5)
C20 N3 C21 C22 179.5(3)
C20 N3 C32 O8 -8.9(5)
C20 N3 C32 C31 172.1(3)
C20 C15 C16 C17 60.2(4)
C21 N3 C20 C15 57.0(4)
C21 N3 C20 C19 -68.1(4)
C21 N3 C32 O8 167.1(3)
C21 N3 C32 C31 -11.9(5)
C21 C22 C23 C24 -179.5(3)
C21 C22 C33 C31 -5.3(5)
C21 C22 C33 C34 178.2(3)
C22 C23 C24 C25 1.3(5)
C22 C33 C34 C25 1.3(5)
C22 C33 C34 C28 178.0(3)
C23 C22 C33 C31 172.9(3)
C23 C22 C33 C34 -3.6(5)
C23 C24 C25 C26 176.5(3)
C23 C24 C25 C34 -3.6(5)
C24 C25 C26 O6 -2.0(5)
C24 C25 C26 N4 177.3(3)
C24 C25 C34 C28 -174.4(3)
C24 C25 C34 C33 2.3(5)
C26 N4 C27 O7 -170.3(3)
C26 N4 C27 C28 9.8(5)
C26 N4 C35 C36 104.2(3)
C26 N4 C35 C40 -131.2(3)
C26 C25 C34 C28 5.5(5)
C26 C25 C34 C33 -177.8(3)
C27 N4 C26 O6 174.0(3)
C27 N4 C26 C25 -5.3(5)
C27 N4 C35 C36 -70.7(4)
C27 N4 C35 C40 54.0(4)
C27 C28 C29 C30 176.6(3)
C27 C28 C34 C25 -0.8(5)
C27 C28 C34 C33 -177.5(3)
C28 C29 C30 C31 0.3(6)
C29 C28 C34 C25 175.9(3)
C29 C28 C34 C33 -0.8(5)
C29 C30 C31 C32 -174.0(3)
C29 C30 C31 C33 0.4(6)
C30 C31 C32 O8 7.0(5)
C30 C31 C32 N3 -174.1(3)
C30 C31 C33 C22 -177.8(3)
C30 C31 C33 C34 -1.3(5)
C31 C33 C34 C25 -175.3(3)
C31 C33 C34 C28 1.5(5)
C32 N3 C20 C15 -126.7(3)
C32 N3 C20 C19 108.2(3)
C32 N3 C21 O5 -176.3(3)
C32 N3 C21 C22 3.6(5)
C32 C31 C33 C22 -3.3(5)
C32 C31 C33 C34 173.2(3)
C33 C22 C23 C24 2.4(5)
C33 C31 C32 O8 -167.5(3)
C33 C31 C32 N3 11.5(5)
C34 C25 C26 O6 178.1(3)
C34 C25 C26 N4 -2.6(5)
C34 C28 C29 C30 -0.1(6)
C35 N4 C26 O6 -0.6(5)
C35 N4 C26 C25 -179.9(3)
C35 N4 C27 O7 4.1(5)
C35 N4 C27 C28 -175.8(3)
C35 C36 C37 C38 -55.6(4)
C36 C35 C40 N5 170.3(3)
C36 C35 C40 C39 -61.7(4)
C36 C37 C38 C39 55.5(4)
C37 C38 C39 C40 -57.8(4)
C38 C39 C40 N5 -171.4(3)
C38 C39 C40 C35 60.6(4)
C40 N5 C41 O9 3.0(5)
C40 N5 C41 C42 -177.3(3)
C40 N5 C52 O12 -4.9(5)
C40 N5 C52 C51 175.5(3)
C40 C35 C36 C37 58.8(4)
C41 N5 C40 C35 56.2(4)
C41 N5 C40 C39 -69.5(4)
C41 N5 C52 O12 167.7(3)
C41 N5 C52 C51 -11.9(5)
C41 C42 C43 C44 178.5(3)
C41 C42 C53 C51 -2.5(5)
C41 C42 C53 C54 -178.8(3)
C42 C43 C44 C45 0.3(5)
C42 C53 C54 C45 0.4(5)
C42 C53 C54 C48 176.6(3)
C43 C42 C53 C51 174.9(3)
C43 C42 C53 C54 -1.4(5)
C43 C44 C45 C46 -179.3(3)
C43 C44 C45 C54 -1.3(5)
C44 C45 C46 O10 -0.9(5)
C44 C45 C46 N6 179.2(3)
C44 C45 C54 C48 -175.2(3)
C44 C45 C54 C53 0.9(5)
C46 N6 C47 O11 -167.1(3)
C46 N6 C47 C48 12.7(5)
C46 N6 C55 C56 104.3(4)
C46 N6 C55 C60 -129.9(3)
C46 C45 C54 C48 2.8(5)
C46 C45 C54 C53 178.9(3)
C47 N6 C46 O10 170.7(3)
C47 N6 C46 C45 -9.3(5)
C47 N6 C55 C56 -71.6(4)
C47 N6 C55 C60 54.2(4)
C47 C48 C49 C50 175.4(3)
C47 C48 C54 C45 0.7(5)
C47 C48 C54 C53 -175.3(3)
C48 C49 C50 C51 -0.3(6)
C49 C48 C54 C45 176.1(3)
C49 C48 C54 C53 0.0(5)
C49 C50 C51 C52 -177.1(4)
C49 C50 C51 C53 0.5(6)
C50 C51 C52 O12 4.0(6)
C50 C51 C52 N5 -176.4(3)
C50 C51 C53 C42 -176.8(3)
C50 C51 C53 C54 -0.4(5)
C51 C53 C54 C45 -176.0(3)
C51 C53 C54 C48 0.2(5)
C52 N5 C40 C35 -130.8(3)
C52 N5 C40 C39 103.5(4)
C52 N5 C41 O9 -169.5(3)
C52 N5 C41 C42 10.2(5)
C52 C51 C53 C42 0.8(5)
C52 C51 C53 C54 177.1(3)
C53 C42 C43 C44 1.0(5)
C53 C51 C52 O12 -173.5(4)
C53 C51 C52 N5 6.0(5)
C54 C45 C46 O10 -178.8(3)
C54 C45 C46 N6 1.2(5)
C54 C48 C49 C50 0.0(6)
C55 N6 C46 O10 -5.0(5)
C55 N6 C46 C45 175.0(3)
C55 N6 C47 O11 8.5(5)
C55 N6 C47 C48 -171.7(3)
C55 C56 C57 C58 -56.7(5)
C56 C55 C60 N1 173.7(3)
C56 C55 C60 C59 -59.7(4)
C56 C57 C58 C59 56.5(5)
C57 C58 C59 C60 -56.9(5)
C58 C59 C60 N1 -174.6(3)
C58 C59 C60 C55 58.2(4)
C60 N1 C1 O1 -4.9(5)
C60 N1 C1 C2 176.3(3)
C60 N1 C12 O4 -0.7(5)
C60 N1 C12 C11 179.4(3)
C60 C55 C56 C57 58.9(4)
Co1 C77 C78 C79 59.3(3)
Co1 C77 C81 C80 -59.1(3)
Co1 C78 C79 C80 59.0(3)
Co1 C79 C80 C81 59.6(3)
Co1 C80 C81 C77 59.5(3)
Co1 C82 C83 C84 -59.3(3)
Co1 C82 C86 C85 59.7(3)
Co1 C83 C84 C85 -58.8(3)
Co1 C84 C85 C86 -59.1(3)
Co1 C85 C86 C82 -59.8(3)
C77 C78 C79 Co1 -59.7(3)
C77 C78 C79 C80 -0.6(5)
C78 C77 C81 Co1 58.8(3)
C78 C77 C81 C80 -0.3(5)
C78 C79 C80 Co1 -59.2(3)
C78 C79 C80 C81 0.4(5)
C79 C80 C81 Co1 -59.6(3)
C79 C80 C81 C77 -0.1(5)
C81 C77 C78 Co1 -58.8(3)
C81 C77 C78 C79 0.5(5)
C82 C83 C84 Co1 58.8(3)
C82 C83 C84 C85 0.0(5)
C83 C82 C86 Co1 -59.8(3)
C83 C82 C86 C85 -0.1(4)
C83 C84 C85 Co1 59.1(3)
C83 C84 C85 C86 0.0(5)
C84 C85 C86 Co1 59.9(3)
C84 C85 C86 C82 0.1(5)
C86 C82 C83 Co1 59.5(3)
C86 C82 C83 C84 0.1(4)
Co2 C87 C88 C89 -59.9(3)
Co2 C87 C91 C90 60.2(4)
Co2 C88 C89 C90 -59.3(4)
Co2 C89 C90 C91 -59.0(4)
Co2 C90 C91 C87 -59.9(3)
Co2 C92 C93 C94 58.9(3)
Co2 C92 C96 C95 -59.2(3)
Co2 C93 C94 C95 58.8(3)
Co2 C94 C95 C96 59.1(3)
Co2 C95 C96 C92 59.3(3)
C87 C88 C89 Co2 59.8(3)
C87 C88 C89 C90 0.5(6)
C88 C87 C91 Co2 -59.6(3)
C88 C87 C91 C90 0.6(6)
C88 C89 C90 Co2 58.9(3)
C88 C89 C90 C91 -0.1(6)
C89 C90 C91 Co2 59.6(4)
C89 C90 C91 C87 -0.3(6)
C91 C87 C88 Co2 59.2(3)
C91 C87 C88 C89 -0.7(5)
C92 C93 C94 Co2 -58.6(3)
C92 C93 C94 C95 0.2(5)
C93 C92 C96 Co2 59.5(3)
C93 C92 C96 C95 0.3(5)
C93 C94 C95 Co2 -59.1(3)
C93 C94 C95 C96 0.0(5)
C94 C95 C96 Co2 -59.5(3)
C94 C95 C96 C92 -0.2(5)
C96 C92 C93 Co2 -59.2(3)
C96 C92 C93 C94 -0.3(5)
Co3 C97 C98 C99 -60.0(4)
Co3 C97 C101 C100 59.6(3)
Co3 C98 C99 C100 -59.9(4)
Co3 C99 C100 C101 -59.3(4)
Co3 C100 C101 C97 -59.1(3)
Co3 C102 C103 C104 58.9(3)
Co3 C102 C106 C105 -58.8(3)
Co3 C103 C104 C105 59.5(3)
Co3 C104 C105 C106 59.2(3)
Co3 C105 C106 C102 58.5(3)
C97 C98 C99 Co3 59.8(4)
C97 C98 C99 C100 -0.1(6)
C98 C97 C101 Co3 -59.8(3)
C98 C97 C101 C100 -0.2(5)
C98 C99 C100 Co3 59.3(4)
C98 C99 C100 C101 0.0(6)
C99 C100 C101 Co3 59.3(4)
C99 C100 C101 C97 0.2(6)
C101 C97 C98 Co3 60.2(3)
C101 C97 C98 C99 0.2(6)
C102 C103 C104 Co3 -58.7(3)
C102 C103 C104 C105 0.8(5)
C103 C102 C106 Co3 59.8(3)
C103 C102 C106 C105 1.0(5)
C103 C104 C105 Co3 -59.4(3)
C103 C104 C105 C106 -0.2(5)
C104 C105 C106 Co3 -59.0(3)
C104 C105 C106 C102 -0.5(5)
C106 C102 C103 Co3 -60.0(3)
C106 C102 C103 C104 -1.1(5)
